data_4134099
loop_
_publ_author_name
'Li, Zhenghua'
'Zhang, Liang'
'Nishiura, Masayoshi'
'Luo, Gen'
'Luo, Yi'
'Hou, Zhaomin'

_publ_section_title
;
 CO<sub>2</sub> Activation by Lewis Pairs Generated Under Copper Catalysis
 Enables Difunctionalization of Imines.
;
_journal_issue 4
_journal_name_full 'Journal of the American Chemical Society'
_journal_page_first 1966
_journal_page_last 1974
_journal_paper_doi 10.1021/jacs.9b11423
_journal_volume 142
_journal_year 2020
_chemical_formula_moiety 'C51 H67 B Cu N3 O5'
_chemical_formula_sum 'C51 H67 B Cu N3 O5'
_chemical_formula_weight 876.42
_space_group_crystal_system monoclinic
_space_group_IT_number 14
_space_group_name_Hall '-P 2ybc'
_space_group_name_H-M_alt 'P 1 21/c 1'
_atom_sites_solution_hydrogens geom
_audit_creation_method SHELXL-2018/3
_cell_angle_alpha 90
_cell_angle_beta 101.234(3)
_cell_angle_gamma 90
_cell_formula_units_Z 4
_cell_length_a 10.5660(8)
_cell_length_b 17.8925(15)
_cell_length_c 25.953(2)
_cell_measurement_reflns_used 220
_cell_measurement_temperature 173(2)
_cell_measurement_theta_max 25
_cell_measurement_theta_min 2
_cell_volume 4812.5(7)
_computing_cell_refinement 'Bruker SMART APEX3 v2016.1-0'
_computing_data_collection 'Bruker SMART APEX3 v2016.1-0'
_computing_data_reduction 'Bruker SMART APEX3 v2016.1-0'
_computing_molecular_graphics 'Ortep-3 for Windows (Farrugia, 2012)'
_computing_publication_material 'WinGX publication routines (Farrugia, 2012)'
_computing_structure_refinement 'SHELXL-2018/3 (Sheldrick, 2018)'
_computing_structure_solution 'SHELXT 2014/5 (Sheldrick, 2014)'
_diffrn_ambient_temperature 173(2)
_diffrn_measured_fraction_theta_full 0.999
_diffrn_measured_fraction_theta_max 0.999
_diffrn_measurement_device_type 'Bruker D8 Quest with CMOS'
_diffrn_measurement_method 'phi and omega scan'
_diffrn_radiation_type MoK\a
_diffrn_radiation_wavelength 0.71073
_diffrn_reflns_av_R_equivalents 0.1044
_diffrn_reflns_av_unetI/netI 0.0546
_diffrn_reflns_Laue_measured_fraction_full 0.999
_diffrn_reflns_Laue_measured_fraction_max 0.999
_diffrn_reflns_limit_h_max 12
_diffrn_reflns_limit_h_min -12
_diffrn_reflns_limit_k_max 21
_diffrn_reflns_limit_k_min -21
_diffrn_reflns_limit_l_max 30
_diffrn_reflns_limit_l_min -30
_diffrn_reflns_number 78327
_diffrn_reflns_point_group_measured_fraction_full 0.999
_diffrn_reflns_point_group_measured_fraction_max 0.999
_diffrn_reflns_theta_full 25.091
_diffrn_reflns_theta_max 25.091
_diffrn_reflns_theta_min 1.965
_exptl_absorpt_coefficient_mu 0.502
_exptl_absorpt_correction_T_max 0.7452
_exptl_absorpt_correction_T_min 0.6910
_exptl_absorpt_correction_type multi-scan
_exptl_absorpt_process_details SADABS
_exptl_crystal_colour yellow
_exptl_crystal_density_diffrn 1.210
_exptl_crystal_description plate
_exptl_crystal_F_000 1872
_exptl_crystal_size_max 0.300
_exptl_crystal_size_mid 0.250
_exptl_crystal_size_min 0.200
_refine_diff_density_max 0.696
_refine_diff_density_min -0.405
_refine_diff_density_rms 0.069
_refine_ls_extinction_method none
_refine_ls_goodness_of_fit_ref 1.035
_refine_ls_hydrogen_treatment constr
_refine_ls_matrix_type full
_refine_ls_number_parameters 552
_refine_ls_number_reflns 8555
_refine_ls_number_restraints 0
_refine_ls_restrained_S_all 1.035
_refine_ls_R_factor_all 0.0870
_refine_ls_R_factor_gt 0.0530
_refine_ls_shift/su_max 0.003
_refine_ls_shift/su_mean 0.000
_refine_ls_structure_factor_coef Fsqd
_refine_ls_weighting_details 'w=1/[\s^2^(Fo^2^)+(0.0566P)^2^+5.7338P] where P=(Fo^2^+2Fc^2^)/3'
_refine_ls_weighting_scheme calc
_refine_ls_wR_factor_gt 0.1184
_refine_ls_wR_factor_ref 0.1331
_reflns_Friedel_coverage 0.000
_reflns_number_gt 6155
_reflns_number_total 8555
_reflns_threshold_expression 'I > 2\s(I)'
_cod_data_source_file ja9b11423_si_003.cif
_cod_data_source_block shelx
_cod_original_cell_volume 4812.4(7)
_cod_original_sg_symbol_H-M 'P 21/c'
_cod_database_code 4134099
_shelx_shelxl_version_number 2018/3
_shelx_space_group_comment
;
The symmetry employed for this shelxl refinement is uniquely defined
by the following loop, which should always be used as a source of
symmetry information in preference to the above space-group names.
They are only intended as comments.
;
_shelx_estimated_absorpt_t_min 0.864
_shelx_estimated_absorpt_t_max 0.906

loop_
_space_group_symop_operation_xyz
'x, y, z'
'-x, y+1/2, -z+1/2'
'-x, -y, -z'
'x, -y-1/2, z-1/2'

loop_
_atom_site_label
_atom_site_type_symbol
_atom_site_fract_x
_atom_site_fract_y
_atom_site_fract_z
_atom_site_U_iso_or_equiv
_atom_site_adp_type
_atom_site_occupancy
_atom_site_site_symmetry_order
_atom_site_calc_flag
_atom_site_refinement_flags_posn
_atom_site_refinement_flags_adp
_atom_site_refinement_flags_occupancy
_atom_site_disorder_assembly
_atom_site_disorder_group
Cu1 Cu 0.55134(3) 0.23331(2) 0.38693(2) 0.02153(12) Uani 1 1 d . . . . .
B1 B 0.8271(3) 0.2089(2) 0.37518(14) 0.0229(8) Uani 1 1 d . . . . .
O1 O 0.8739(2) 0.37051(13) 0.30375(9) 0.0359(6) Uani 1 1 d . . . . .
O2 O 0.86285(19) 0.28873(11) 0.36785(8) 0.0248(5) Uani 1 1 d . . . . .
O3 O 0.93378(19) 0.17071(12) 0.40757(8) 0.0263(5) Uani 1 1 d . . . . .
O4 O 0.72280(18) 0.20462(12) 0.40680(8) 0.0232(5) Uani 1 1 d . . . . .
O5 O -0.0250(6) 0.5261(3) 0.3881(2) 0.157(2) Uiso 1 1 d . . . . .
N1 N 0.7975(2) 0.25050(14) 0.28505(10) 0.0243(6) Uani 1 1 d . . . . .
N2 N 0.3139(2) 0.30109(14) 0.33035(9) 0.0200(6) Uani 1 1 d . . . . .
N3 N 0.2870(2) 0.24363(13) 0.39942(9) 0.0196(6) Uani 1 1 d . . . . .
C1 C 0.8469(3) 0.30879(19) 0.31764(13) 0.0258(7) Uani 1 1 d . . . . .
C2 C 0.7751(3) 0.18260(17) 0.31412(12) 0.0238(7) Uani 1 1 d . . . . .
H2 H 0.680054 0.173423 0.308709 0.029 Uiso 1 1 calc R U . . .
C3 C 0.8386(3) 0.11464(18) 0.29660(12) 0.0272(7) Uani 1 1 d . . . . .
C4 C 0.7817(4) 0.04507(19) 0.29725(14) 0.0403(9) Uani 1 1 d . . . . .
H4 H 0.701772 0.040337 0.308516 0.048 Uiso 1 1 calc R U . . .
C5 C 0.8412(5) -0.0179(2) 0.28150(18) 0.0608(13) Uani 1 1 d . . . . .
H5 H 0.802741 -0.065576 0.283130 0.073 Uiso 1 1 calc R U . . .
C6 C 0.9547(5) -0.0119(3) 0.26360(17) 0.0629(14) Uani 1 1 d . . . . .
H6 H 0.993359 -0.054987 0.251815 0.075 Uiso 1 1 calc R U . . .
C7 C 1.0115(4) 0.0566(3) 0.26293(17) 0.0595(12) Uani 1 1 d . . . . .
H7 H 1.090690 0.060996 0.251000 0.071 Uiso 1 1 calc R U . . .
C8 C 0.9547(3) 0.1196(2) 0.27951(14) 0.0395(9) Uani 1 1 d . . . . .
H8 H 0.995719 0.166828 0.279155 0.047 Uiso 1 1 calc R U . . .
C9 C 0.7632(3) 0.25511(18) 0.22971(12) 0.0280(8) Uani 1 1 d . . . . .
C10 C 0.8111(4) 0.3105(2) 0.20067(14) 0.0447(10) Uani 1 1 d . . . . .
H10 H 0.868888 0.347188 0.218173 0.054 Uiso 1 1 calc R U . . .
C11 C 0.7750(4) 0.3119(2) 0.14695(15) 0.0525(11) Uani 1 1 d . . . . .
H11 H 0.807949 0.350152 0.127841 0.063 Uiso 1 1 calc R U . . .
C12 C 0.6930(4) 0.2599(2) 0.12024(15) 0.0468(10) Uani 1 1 d . . . . .
H12 H 0.669512 0.261484 0.083009 0.056 Uiso 1 1 calc R U . . .
C13 C 0.6452(4) 0.2054(2) 0.14833(14) 0.0405(9) Uani 1 1 d . . . . .
H13 H 0.587241 0.169134 0.130320 0.049 Uiso 1 1 calc R U . . .
C14 C 0.6802(3) 0.20237(19) 0.20237(13) 0.0317(8) Uani 1 1 d . . . . .
H14 H 0.646969 0.163716 0.221048 0.038 Uiso 1 1 calc R U . . .
C15 C 0.8961(3) 0.13859(19) 0.45282(12) 0.0291(8) Uani 1 1 d . . . . .
C16 C 0.7835(3) 0.18882(19) 0.46129(12) 0.0267(7) Uani 1 1 d . . . . .
C17 C 0.8272(3) 0.2630(2) 0.48758(13) 0.0372(8) Uani 1 1 d . . . . .
H17A H 0.892065 0.285710 0.470159 0.056 Uiso 1 1 calc R U . . .
H17B H 0.864693 0.254409 0.524709 0.056 Uiso 1 1 calc R U . . .
H17C H 0.752929 0.296609 0.484794 0.056 Uiso 1 1 calc R U . . .
C18 C 0.6855(3) 0.1519(2) 0.48849(13) 0.0341(8) Uani 1 1 d . . . . .
H18A H 0.619370 0.188415 0.492990 0.051 Uiso 1 1 calc R U . . .
H18B H 0.728834 0.133413 0.522973 0.051 Uiso 1 1 calc R U . . .
H18C H 0.644938 0.110036 0.467123 0.051 Uiso 1 1 calc R U . . .
C19 C 1.0115(3) 0.1398(2) 0.49845(14) 0.0430(10) Uani 1 1 d . . . . .
H19A H 1.078141 0.105741 0.490940 0.065 Uiso 1 1 calc R U . . .
H19B H 0.983934 0.123948 0.530686 0.065 Uiso 1 1 calc R U . . .
H19C H 1.046416 0.190673 0.503028 0.065 Uiso 1 1 calc R U . . .
C20 C 0.8522(4) 0.0582(2) 0.44034(15) 0.0419(9) Uani 1 1 d . . . . .
H20A H 0.773095 0.058170 0.413377 0.063 Uiso 1 1 calc R U . . .
H20B H 0.835405 0.034067 0.472237 0.063 Uiso 1 1 calc R U . . .
H20C H 0.919949 0.030731 0.427394 0.063 Uiso 1 1 calc R U . . .
C21 C 0.3777(3) 0.25984(16) 0.37094(11) 0.0191(6) Uani 1 1 d . . . . .
C22 C 0.1689(3) 0.27423(18) 0.37744(12) 0.0253(7) Uani 1 1 d . . . . .
H22 H 0.091004 0.270281 0.390330 0.030 Uiso 1 1 calc R U . . .
C23 C 0.1863(3) 0.31064(18) 0.33423(12) 0.0253(7) Uani 1 1 d . . . . .
H23 H 0.122820 0.337921 0.310670 0.030 Uiso 1 1 calc R U . . .
C24 C 0.3736(3) 0.32852(17) 0.28868(12) 0.0244(7) Uani 1 1 d . . . . .
C25 C 0.3476(3) 0.29147(19) 0.24047(13) 0.0308(8) Uani 1 1 d . . . . .
C26 C 0.4082(4) 0.3184(2) 0.20133(14) 0.0436(10) Uani 1 1 d . . . . .
H26 H 0.391145 0.295399 0.167703 0.052 Uiso 1 1 calc R U . . .
C27 C 0.4923(4) 0.3776(2) 0.21015(16) 0.0490(11) Uani 1 1 d . . . . .
H27 H 0.533692 0.394515 0.182916 0.059 Uiso 1 1 calc R U . . .
C28 C 0.5169(4) 0.4125(2) 0.25826(16) 0.0453(10) Uani 1 1 d . . . . .
H28 H 0.575946 0.453095 0.263855 0.054 Uiso 1 1 calc R U . . .
C29 C 0.4574(3) 0.38968(18) 0.29892(13) 0.0287(8) Uani 1 1 d . . . . .
C30 C 0.3158(3) 0.20153(18) 0.44794(12) 0.0226(7) Uani 1 1 d . . . . .
C31 C 0.3360(3) 0.24098(19) 0.49515(12) 0.0273(7) Uani 1 1 d . . . . .
C32 C 0.3675(3) 0.1992(2) 0.54106(14) 0.0372(9) Uani 1 1 d . . . . .
H32 H 0.381243 0.223839 0.574104 0.045 Uiso 1 1 calc R U . . .
C33 C 0.3789(3) 0.1226(2) 0.53931(14) 0.0401(9) Uani 1 1 d . . . . .
H33 H 0.401765 0.095235 0.571130 0.048 Uiso 1 1 calc R U . . .
C34 C 0.3577(3) 0.0854(2) 0.49228(14) 0.0342(8) Uani 1 1 d . . . . .
H34 H 0.366640 0.032584 0.491948 0.041 Uiso 1 1 calc R U . . .
C35 C 0.3231(3) 0.12386(18) 0.44486(13) 0.0264(7) Uani 1 1 d . . . . .
C36 C 0.2935(3) 0.08132(19) 0.39317(14) 0.0331(8) Uani 1 1 d . . . . .
H36 H 0.263406 0.118883 0.364905 0.040 Uiso 1 1 calc R U . . .
C37 C 0.3267(3) 0.3254(2) 0.49714(13) 0.0358(8) Uani 1 1 d . . . . .
H37 H 0.270091 0.342275 0.463686 0.043 Uiso 1 1 calc R U . . .
C38 C 0.4823(3) 0.43125(18) 0.35104(14) 0.0345(8) Uani 1 1 d . . . . .
H38 H 0.431824 0.405874 0.374828 0.041 Uiso 1 1 calc R U . . .
C39 C 0.2601(3) 0.2238(2) 0.23020(14) 0.0395(9) Uani 1 1 d . . . . .
H39 H 0.223082 0.214983 0.262336 0.047 Uiso 1 1 calc R U . . .
C40 C 0.4593(4) 0.3607(2) 0.49983(16) 0.0481(10) Uani 1 1 d . . . . .
H40A H 0.516577 0.345724 0.532603 0.072 Uiso 1 1 calc R U . . .
H40B H 0.450920 0.415215 0.498766 0.072 Uiso 1 1 calc R U . . .
H40C H 0.495595 0.343693 0.469863 0.072 Uiso 1 1 calc R U . . .
C41 C 0.2665(5) 0.3532(3) 0.54257(18) 0.0652(13) Uani 1 1 d . . . . .
H41A H 0.262919 0.407964 0.541925 0.098 Uiso 1 1 calc R U . . .
H41B H 0.179013 0.333071 0.538977 0.098 Uiso 1 1 calc R U . . .
H41C H 0.319082 0.336524 0.575936 0.098 Uiso 1 1 calc R U . . .
C42 C 0.4128(4) 0.0445(3) 0.38051(19) 0.0684(14) Uani 1 1 d . . . . .
H42A H 0.481405 0.081873 0.382243 0.103 Uiso 1 1 calc R U . . .
H42B H 0.392503 0.023225 0.345073 0.103 Uiso 1 1 calc R U . . .
H42C H 0.441825 0.004729 0.406010 0.103 Uiso 1 1 calc R U . . .
C43 C 0.1834(4) 0.0264(3) 0.39245(17) 0.0612(12) Uani 1 1 d . . . . .
H43A H 0.206381 -0.008835 0.421656 0.092 Uiso 1 1 calc R U . . .
H43B H 0.167633 -0.001010 0.359137 0.092 Uiso 1 1 calc R U . . .
H43C H 0.105292 0.053799 0.396083 0.092 Uiso 1 1 calc R U . . .
C44 C 0.6246(4) 0.4290(3) 0.37755(18) 0.0582(12) Uani 1 1 d . . . . .
H44A H 0.651431 0.376949 0.384649 0.087 Uiso 1 1 calc R U . . .
H44B H 0.636993 0.456797 0.410684 0.087 Uiso 1 1 calc R U . . .
H44C H 0.676674 0.451714 0.354341 0.087 Uiso 1 1 calc R U . . .
C45 C 0.1481(5) 0.2359(3) 0.1844(2) 0.0810(16) Uani 1 1 d . . . . .
H45A H 0.099058 0.280100 0.191118 0.122 Uiso 1 1 calc R U . . .
H45B H 0.091625 0.191970 0.180434 0.122 Uiso 1 1 calc R U . . .
H45C H 0.181534 0.243360 0.152095 0.122 Uiso 1 1 calc R U . . .
C46 C 0.4357(5) 0.5114(2) 0.34383(19) 0.0659(13) Uani 1 1 d . . . . .
H46A H 0.483725 0.537545 0.320543 0.099 Uiso 1 1 calc R U . . .
H46B H 0.449935 0.536519 0.378028 0.099 Uiso 1 1 calc R U . . .
H46C H 0.343478 0.511954 0.328251 0.099 Uiso 1 1 calc R U . . .
C47 C 0.3358(5) 0.1545(3) 0.2211(2) 0.0790(16) Uani 1 1 d . . . . .
H47A H 0.381066 0.163634 0.192138 0.118 Uiso 1 1 calc R U . . .
H47B H 0.276399 0.112291 0.212165 0.118 Uiso 1 1 calc R U . . .
H47C H 0.398717 0.142781 0.253087 0.118 Uiso 1 1 calc R U . . .
C48 C 0.1079(14) 0.5629(9) 0.3857(6) 0.110(5) Uiso 0.5 1 d . . P A 1
H48A H 0.109912 0.616717 0.394700 0.132 Uiso 0.5 1 calc R U P A 1
H48B H 0.132560 0.555807 0.351170 0.132 Uiso 0.5 1 calc R U P A 1
C51 C 0.1908(16) 0.5157(11) 0.4290(7) 0.119(6) Uiso 0.5 1 d . . P A 1
H51A H 0.245998 0.481814 0.412862 0.143 Uiso 0.5 1 calc R U P A 1
H51B H 0.248213 0.549323 0.453438 0.143 Uiso 0.5 1 calc R U P A 1
C53 C 0.1200(9) 0.4748(5) 0.4566(4) 0.048(2) Uiso 0.5 1 d . . P A 1
H53A H 0.119997 0.498809 0.490939 0.058 Uiso 0.5 1 calc R U P A 1
H53B H 0.157971 0.424270 0.463118 0.058 Uiso 0.5 1 calc R U P A 1
C55 C -0.0063(10) 0.4692(6) 0.4282(4) 0.062(3) Uiso 0.5 1 d . . P A 1
H55A H -0.068326 0.476292 0.451892 0.074 Uiso 0.5 1 calc R U P A 1
H55B H -0.020869 0.419085 0.411900 0.074 Uiso 0.5 1 calc R U P A 1
C49 C 0.0736(10) 0.5859(6) 0.4084(5) 0.071(3) Uiso 0.5 1 d . . P A 2
H49A H 0.104702 0.609291 0.378572 0.085 Uiso 0.5 1 calc R U P A 2
H49B H 0.033340 0.625267 0.426637 0.085 Uiso 0.5 1 calc R U P A 2
C50 C 0.1776(10) 0.5541(6) 0.4432(4) 0.070(3) Uiso 0.5 1 d . . P A 2
H50A H 0.176544 0.570487 0.479498 0.084 Uiso 0.5 1 calc R U P A 2
H50B H 0.259946 0.570544 0.434008 0.084 Uiso 0.5 1 calc R U P A 2
C52 C 0.1679(10) 0.4773(5) 0.4398(4) 0.048(2) Uiso 0.5 1 d . . P A 2
H52A H 0.230275 0.458217 0.419102 0.057 Uiso 0.5 1 calc R U P A 2
H52B H 0.190837 0.455760 0.475578 0.057 Uiso 0.5 1 calc R U P A 2
C54 C 0.0592(14) 0.4568(8) 0.4194(6) 0.102(4) Uiso 0.5 1 d . . P A 2
H54A H 0.014490 0.437243 0.446715 0.123 Uiso 0.5 1 calc R U P A 2
H54B H 0.065180 0.415826 0.394317 0.123 Uiso 0.5 1 calc R U P A 2

loop_
_atom_site_aniso_label
_atom_site_aniso_U_11
_atom_site_aniso_U_22
_atom_site_aniso_U_33
_atom_site_aniso_U_23
_atom_site_aniso_U_13
_atom_site_aniso_U_12
Cu1 0.01489(19) 0.0278(2) 0.0225(2) 0.00300(17) 0.00491(14) 0.00380(16)
B1 0.0185(17) 0.0261(19) 0.0245(19) 0.0014(15) 0.0051(15) 0.0008(15)
O1 0.0457(15) 0.0250(13) 0.0370(14) 0.0031(11) 0.0084(11) -0.0090(11)
O2 0.0239(11) 0.0280(12) 0.0220(12) -0.0013(9) 0.0032(9) -0.0013(9)
O3 0.0185(11) 0.0353(13) 0.0262(12) 0.0064(10) 0.0068(9) 0.0038(9)
O4 0.0156(10) 0.0358(12) 0.0187(11) 0.0051(9) 0.0048(9) 0.0045(9)
N1 0.0296(14) 0.0240(15) 0.0197(14) 0.0010(11) 0.0056(11) -0.0029(11)
N2 0.0172(13) 0.0231(14) 0.0204(14) 0.0023(11) 0.0051(11) 0.0024(10)
N3 0.0177(12) 0.0244(14) 0.0178(13) 0.0035(11) 0.0063(10) 0.0034(10)
C1 0.0208(16) 0.032(2) 0.0266(18) 0.0008(15) 0.0085(14) 0.0012(14)
C2 0.0206(16) 0.0270(18) 0.0250(17) 0.0039(14) 0.0074(13) -0.0035(13)
C3 0.0302(18) 0.0303(19) 0.0198(17) -0.0007(14) 0.0016(14) 0.0012(15)
C4 0.045(2) 0.029(2) 0.042(2) -0.0023(17) -0.0022(18) -0.0054(17)
C5 0.079(3) 0.029(2) 0.063(3) -0.013(2) -0.014(3) -0.001(2)
C6 0.069(3) 0.058(3) 0.053(3) -0.023(2) -0.008(2) 0.029(3)
C7 0.053(3) 0.077(3) 0.051(3) -0.010(2) 0.016(2) 0.023(2)
C8 0.037(2) 0.043(2) 0.040(2) -0.0014(18) 0.0115(17) 0.0080(17)
C9 0.0316(18) 0.0306(19) 0.0227(17) 0.0039(14) 0.0072(14) 0.0008(14)
C10 0.057(2) 0.046(2) 0.031(2) 0.0034(18) 0.0083(18) -0.019(2)
C11 0.072(3) 0.056(3) 0.030(2) 0.0141(19) 0.012(2) -0.020(2)
C12 0.067(3) 0.050(2) 0.0233(19) 0.0049(18) 0.0076(18) -0.007(2)
C13 0.049(2) 0.040(2) 0.030(2) -0.0014(17) -0.0006(17) -0.0052(18)
C14 0.0354(19) 0.0337(19) 0.0250(19) 0.0025(15) 0.0035(15) -0.0033(16)
C15 0.0232(17) 0.042(2) 0.0233(18) 0.0088(15) 0.0066(14) 0.0058(15)
C16 0.0211(16) 0.042(2) 0.0166(16) 0.0053(14) 0.0014(13) 0.0016(14)
C17 0.040(2) 0.046(2) 0.0250(18) -0.0036(17) 0.0050(15) 0.0014(18)
C18 0.0265(18) 0.055(2) 0.0223(18) 0.0073(16) 0.0084(14) 0.0041(16)
C19 0.0274(19) 0.068(3) 0.032(2) 0.0138(19) 0.0023(16) 0.0097(18)
C20 0.043(2) 0.035(2) 0.052(2) 0.0076(18) 0.0202(19) 0.0062(17)
C21 0.0206(15) 0.0182(15) 0.0191(15) -0.0010(13) 0.0055(12) 0.0002(13)
C22 0.0160(15) 0.0348(19) 0.0257(17) 0.0026(15) 0.0057(13) 0.0047(14)
C23 0.0180(16) 0.0330(19) 0.0241(18) 0.0051(15) 0.0020(13) 0.0073(14)
C24 0.0227(16) 0.0288(18) 0.0233(17) 0.0072(14) 0.0090(13) 0.0063(14)
C25 0.0299(18) 0.038(2) 0.0260(18) 0.0030(15) 0.0082(15) 0.0050(15)
C26 0.052(2) 0.054(3) 0.029(2) 0.0004(18) 0.0181(18) 0.003(2)
C27 0.059(3) 0.056(3) 0.041(2) 0.013(2) 0.032(2) 0.000(2)
C28 0.048(2) 0.037(2) 0.055(3) 0.0098(19) 0.022(2) -0.0069(18)
C29 0.0311(18) 0.0259(18) 0.0311(19) 0.0068(15) 0.0112(15) 0.0037(14)
C30 0.0149(15) 0.0304(18) 0.0236(17) 0.0071(14) 0.0061(13) 0.0008(13)
C31 0.0215(16) 0.0364(19) 0.0247(17) 0.0039(15) 0.0059(13) 0.0001(14)
C32 0.038(2) 0.051(2) 0.0224(18) 0.0028(17) 0.0056(15) 0.0030(18)
C33 0.034(2) 0.053(3) 0.032(2) 0.0207(19) 0.0047(16) 0.0040(18)
C34 0.0280(18) 0.0318(19) 0.043(2) 0.0146(17) 0.0080(16) 0.0014(15)
C35 0.0194(16) 0.0296(18) 0.0309(18) 0.0062(15) 0.0066(14) 0.0019(14)
C36 0.0366(19) 0.0265(18) 0.036(2) -0.0006(15) 0.0057(16) 0.0029(15)
C37 0.042(2) 0.039(2) 0.0244(19) -0.0053(16) 0.0023(16) 0.0037(17)
C38 0.041(2) 0.0252(18) 0.038(2) 0.0001(16) 0.0081(17) -0.0038(16)
C39 0.036(2) 0.051(2) 0.034(2) -0.0132(18) 0.0131(16) -0.0073(18)
C40 0.058(3) 0.038(2) 0.048(2) -0.0014(19) 0.007(2) -0.0068(19)
C41 0.081(3) 0.059(3) 0.063(3) -0.013(2) 0.032(3) 0.012(2)
C42 0.059(3) 0.075(3) 0.073(3) -0.032(3) 0.017(2) 0.015(2)
C43 0.066(3) 0.061(3) 0.054(3) -0.004(2) 0.004(2) -0.029(2)
C44 0.044(2) 0.062(3) 0.065(3) -0.012(2) 0.001(2) -0.004(2)
C45 0.058(3) 0.112(4) 0.064(3) -0.009(3) -0.010(3) -0.019(3)
C46 0.087(4) 0.047(3) 0.063(3) -0.005(2) 0.011(3) 0.015(2)
C47 0.065(3) 0.050(3) 0.129(5) -0.021(3) 0.035(3) -0.012(2)

loop_
_atom_type_symbol
_atom_type_description
_atom_type_scat_dispersion_real
_atom_type_scat_dispersion_imag
_atom_type_scat_source
C C 0.0033 0.0016 'International Tables Vol C Tables 4.2.6.8 and 6.1.1.4'
H H 0.0000 0.0000 'International Tables Vol C Tables 4.2.6.8 and 6.1.1.4'
B B 0.0013 0.0007 'International Tables Vol C Tables 4.2.6.8 and 6.1.1.4'
Cu Cu 0.3201 1.2651 'International Tables Vol C Tables 4.2.6.8 and 6.1.1.4'
O O 0.0106 0.0060 'International Tables Vol C Tables 4.2.6.8 and 6.1.1.4'
N N 0.0061 0.0033 'International Tables Vol C Tables 4.2.6.8 and 6.1.1.4'

loop_
_geom_angle_atom_site_label_1
_geom_angle_atom_site_label_2
_geom_angle_atom_site_label_3
_geom_angle
O4 Cu1 C21 176.48(11)
O3 B1 O4 103.4(2)
O3 B1 O2 109.7(2)
O4 B1 O2 110.4(3)
O3 B1 C2 120.3(3)
O4 B1 C2 111.8(2)
O2 B1 C2 101.3(2)
C1 O2 B1 113.2(2)
C15 O3 B1 110.9(2)
C16 O4 B1 108.0(2)
C16 O4 Cu1 122.84(17)
B1 O4 Cu1 128.00(18)
C55 O5 C48 109.2(8)
C49 O5 C54 95.3(7)
C1 N1 C9 124.8(3)
C1 N1 C2 112.9(3)
C9 N1 C2 122.3(2)
C21 N2 C23 110.8(2)
C21 N2 C24 123.0(2)
C23 N2 C24 126.1(2)
C21 N3 C22 111.6(2)
C21 N3 C30 122.4(2)
C22 N3 C30 125.9(2)
O1 C1 O2 123.0(3)
O1 C1 N1 126.1(3)
O2 C1 N1 110.9(3)
N1 C2 C3 112.8(3)
N1 C2 B1 101.6(2)
C3 C2 B1 116.0(3)
N1 C2 H2 108.7
C3 C2 H2 108.7
B1 C2 H2 108.7
C4 C3 C8 118.4(3)
C4 C3 C2 120.2(3)
C8 C3 C2 121.4(3)
C3 C4 C5 120.2(4)
C3 C4 H4 119.9
C5 C4 H4 119.9
C6 C5 C4 120.8(4)
C6 C5 H5 119.6
C4 C5 H5 119.6
C7 C6 C5 119.3(4)
C7 C6 H6 120.4
C5 C6 H6 120.4
C6 C7 C8 120.6(4)
C6 C7 H7 119.7
C8 C7 H7 119.7
C7 C8 C3 120.7(4)
C7 C8 H8 119.6
C3 C8 H8 119.6
C14 C9 C10 117.8(3)
C14 C9 N1 119.4(3)
C10 C9 N1 122.8(3)
C11 C10 C9 120.2(3)
C11 C10 H10 119.9
C9 C10 H10 119.9
C12 C11 C10 121.8(4)
C12 C11 H11 119.1
C10 C11 H11 119.1
C11 C12 C13 118.5(3)
C11 C12 H12 120.7
C13 C12 H12 120.7
C12 C13 C14 121.0(3)
C12 C13 H13 119.5
C14 C13 H13 119.5
C13 C14 C9 120.7(3)
C13 C14 H14 119.6
C9 C14 H14 119.6
O3 C15 C19 108.8(3)
O3 C15 C20 109.0(3)
C19 C15 C20 110.0(3)
O3 C15 C16 103.2(2)
C19 C15 C16 113.8(3)
C20 C15 C16 111.7(3)
O4 C16 C18 109.0(2)
O4 C16 C17 107.6(3)
C18 C16 C17 110.3(3)
O4 C16 C15 100.4(2)
C18 C16 C15 115.4(3)
C17 C16 C15 113.4(3)
C16 C17 H17A 109.5
C16 C17 H17B 109.5
H17A C17 H17B 109.5
C16 C17 H17C 109.5
H17A C17 H17C 109.5
H17B C17 H17C 109.5
C16 C18 H18A 109.5
C16 C18 H18B 109.5
H18A C18 H18B 109.5
C16 C18 H18C 109.5
H18A C18 H18C 109.5
H18B C18 H18C 109.5
C15 C19 H19A 109.5
C15 C19 H19B 109.5
H19A C19 H19B 109.5
C15 C19 H19C 109.5
H19A C19 H19C 109.5
H19B C19 H19C 109.5
C15 C20 H20A 109.5
C15 C20 H20B 109.5
H20A C20 H20B 109.5
C15 C20 H20C 109.5
H20A C20 H20C 109.5
H20B C20 H20C 109.5
N3 C21 N2 104.1(2)
N3 C21 Cu1 126.6(2)
N2 C21 Cu1 129.2(2)
C23 C22 N3 106.2(3)
C23 C22 H22 126.9
N3 C22 H22 126.9
C22 C23 N2 107.2(3)
C22 C23 H23 126.4
N2 C23 H23 126.4
C25 C24 C29 123.3(3)
C25 C24 N2 118.2(3)
C29 C24 N2 118.5(3)
C26 C25 C24 116.9(3)
C26 C25 C39 120.1(3)
C24 C25 C39 123.0(3)
C27 C26 C25 121.5(4)
C27 C26 H26 119.3
C25 C26 H26 119.3
C26 C27 C28 120.2(3)
C26 C27 H27 119.9
C28 C27 H27 119.9
C27 C28 C29 121.5(4)
C27 C28 H28 119.2
C29 C28 H28 119.2
C28 C29 C24 116.6(3)
C28 C29 C38 120.4(3)
C24 C29 C38 123.0(3)
C35 C30 C31 123.7(3)
C35 C30 N3 118.2(3)
C31 C30 N3 118.1(3)
C32 C31 C30 116.8(3)
C32 C31 C37 120.9(3)
C30 C31 C37 122.3(3)
C33 C32 C31 121.0(3)
C33 C32 H32 119.5
C31 C32 H32 119.5
C34 C33 C32 120.8(3)
C34 C33 H33 119.6
C32 C33 H33 119.6
C33 C34 C35 121.0(3)
C33 C34 H34 119.5
C35 C34 H34 119.5
C30 C35 C34 116.7(3)
C30 C35 C36 123.0(3)
C34 C35 C36 120.3(3)
C42 C36 C43 112.6(3)
C42 C36 C35 111.9(3)
C43 C36 C35 111.1(3)
C42 C36 H36 107.0
C43 C36 H36 107.0
C35 C36 H36 107.0
C31 C37 C40 110.4(3)
C31 C37 C41 113.0(3)
C40 C37 C41 110.3(3)
C31 C37 H37 107.7
C40 C37 H37 107.7
C41 C37 H37 107.7
C46 C38 C29 110.9(3)
C46 C38 C44 110.4(3)
C29 C38 C44 111.8(3)
C46 C38 H38 107.8
C29 C38 H38 107.8
C44 C38 H38 107.8
C25 C39 C47 111.0(3)
C25 C39 C45 112.3(4)
C47 C39 C45 110.3(4)
C25 C39 H39 107.7
C47 C39 H39 107.7
C45 C39 H39 107.7
C37 C40 H40A 109.5
C37 C40 H40B 109.5
H40A C40 H40B 109.5
C37 C40 H40C 109.5
H40A C40 H40C 109.5
H40B C40 H40C 109.5
C37 C41 H41A 109.5
C37 C41 H41B 109.5
H41A C41 H41B 109.5
C37 C41 H41C 109.5
H41A C41 H41C 109.5
H41B C41 H41C 109.5
C36 C42 H42A 109.5
C36 C42 H42B 109.5
H42A C42 H42B 109.5
C36 C42 H42C 109.5
H42A C42 H42C 109.5
H42B C42 H42C 109.5
C36 C43 H43A 109.5
C36 C43 H43B 109.5
H43A C43 H43B 109.5
C36 C43 H43C 109.5
H43A C43 H43C 109.5
H43B C43 H43C 109.5
C38 C44 H44A 109.5
C38 C44 H44B 109.5
H44A C44 H44B 109.5
C38 C44 H44C 109.5
H44A C44 H44C 109.5
H44B C44 H44C 109.5
C39 C45 H45A 109.5
C39 C45 H45B 109.5
H45A C45 H45B 109.5
C39 C45 H45C 109.5
H45A C45 H45C 109.5
H45B C45 H45C 109.5
C38 C46 H46A 109.5
C38 C46 H46B 109.5
H46A C46 H46B 109.5
C38 C46 H46C 109.5
H46A C46 H46C 109.5
H46B C46 H46C 109.5
C39 C47 H47A 109.5
C39 C47 H47B 109.5
H47A C47 H47B 109.5
C39 C47 H47C 109.5
H47A C47 H47C 109.5
H47B C47 H47C 109.5
O5 C48 C51 97.4(11)
O5 C48 H48A 112.3
C51 C48 H48A 112.3
O5 C48 H48B 112.3
C51 C48 H48B 112.3
H48A C48 H48B 109.9
C53 C51 C48 113.0(13)
C53 C51 H51A 109.0
C48 C51 H51A 109.0
C53 C51 H51B 109.0
C48 C51 H51B 109.0
H51A C51 H51B 107.8
C51 C53 C55 109.4(10)
C51 C53 H53A 109.8
C55 C53 H53A 109.8
C51 C53 H53B 109.8
C55 C53 H53B 109.8
H53A C53 H53B 108.2
C53 C55 O5 108.2(8)
C53 C55 H55A 110.1
O5 C55 H55A 110.1
C53 C55 H55B 110.1
O5 C55 H55B 110.1
H55A C55 H55B 108.4
C50 C49 O5 109.7(9)
C50 C49 H49A 109.7
O5 C49 H49A 109.7
C50 C49 H49B 109.7
O5 C49 H49B 109.7
H49A C49 H49B 108.2
C49 C50 C52 109.0(9)
C49 C50 H50A 109.9
C52 C50 H50A 109.9
C49 C50 H50B 109.9
C52 C50 H50B 109.9
H50A C50 H50B 108.3
C54 C52 C50 112.2(10)
C54 C52 H52A 109.2
C50 C52 H52A 109.2
C54 C52 H52B 109.2
C50 C52 H52B 109.2
H52A C52 H52B 107.9
C52 C54 O5 111.1(11)
C52 C54 H54A 109.4
O5 C54 H54A 109.4
C52 C54 H54B 109.4
O5 C54 H54B 109.4
H54A C54 H54B 108.0

loop_
_geom_bond_atom_site_label_1
_geom_bond_atom_site_label_2
_geom_bond_distance
Cu1 O4 1.8568(19)
Cu1 C21 1.862(3)
B1 O3 1.440(4)
B1 O4 1.498(4)
B1 O2 1.500(4)
B1 C2 1.642(5)
O1 C1 1.213(4)
O2 C1 1.330(4)
O3 C15 1.432(4)
O4 C16 1.462(3)
O5 C55 1.442(10)
O5 C49 1.515(11)
O5 C48 1.563(15)
O5 C54 1.644(14)
N1 C1 1.380(4)
N1 C9 1.413(4)
N1 C2 1.473(4)
N2 C21 1.354(4)
N2 C23 1.381(4)
N2 C24 1.440(4)
N3 C21 1.351(4)
N3 C22 1.379(4)
N3 C30 1.448(4)
C2 C3 1.502(4)
C2 H2 1.0000
C3 C4 1.384(5)
C3 C8 1.386(5)
C4 C5 1.389(6)
C4 H4 0.9500
C5 C6 1.372(7)
C5 H5 0.9500
C6 C7 1.367(7)
C6 H6 0.9500
C7 C8 1.386(5)
C7 H7 0.9500
C8 H8 0.9500
C9 C14 1.386(5)
C9 C10 1.398(5)
C10 C11 1.372(5)
C10 H10 0.9500
C11 C12 1.365(5)
C11 H11 0.9500
C12 C13 1.372(5)
C12 H12 0.9500
C13 C14 1.380(5)
C13 H13 0.9500
C14 H14 0.9500
C15 C19 1.525(4)
C15 C20 1.527(5)
C15 C16 1.541(4)
C16 C18 1.513(4)
C16 C17 1.522(5)
C17 H17A 0.9800
C17 H17B 0.9800
C17 H17C 0.9800
C18 H18A 0.9800
C18 H18B 0.9800
C18 H18C 0.9800
C19 H19A 0.9800
C19 H19B 0.9800
C19 H19C 0.9800
C20 H20A 0.9800
C20 H20B 0.9800
C20 H20C 0.9800
C22 C23 1.340(4)
C22 H22 0.9500
C23 H23 0.9500
C24 C25 1.395(5)
C24 C29 1.400(4)
C25 C26 1.389(5)
C25 C39 1.515(5)
C26 C27 1.372(5)
C26 H26 0.9500
C27 C28 1.374(6)
C27 H27 0.9500
C28 C29 1.391(5)
C28 H28 0.9500
C29 C38 1.521(5)
C30 C35 1.395(4)
C30 C31 1.394(4)
C31 C32 1.391(5)
C31 C37 1.515(5)
C32 C33 1.377(5)
C32 H32 0.9500
C33 C34 1.370(5)
C33 H33 0.9500
C34 C35 1.395(4)
C34 H34 0.9500
C35 C36 1.521(5)
C36 C42 1.514(5)
C36 C43 1.519(5)
C36 H36 1.0000
C37 C40 1.526(5)
C37 C41 1.528(5)
C37 H37 1.0000
C38 C46 1.516(5)
C38 C44 1.527(5)
C38 H38 1.0000
C39 C47 1.520(6)
C39 C45 1.520(6)
C39 H39 1.0000
C40 H40A 0.9800
C40 H40B 0.9800
C40 H40C 0.9800
C41 H41A 0.9800
C41 H41B 0.9800
C41 H41C 0.9800
C42 H42A 0.9800
C42 H42B 0.9800
C42 H42C 0.9800
C43 H43A 0.9800
C43 H43B 0.9800
C43 H43C 0.9800
C44 H44A 0.9800
C44 H44B 0.9800
C44 H44C 0.9800
C45 H45A 0.9800
C45 H45B 0.9800
C45 H45C 0.9800
C46 H46A 0.9800
C46 H46B 0.9800
C46 H46C 0.9800
C47 H47A 0.9800
C47 H47B 0.9800
C47 H47C 0.9800
C48 C51 1.54(2)
C48 H48A 0.9900
C48 H48B 0.9900
C51 C53 1.348(18)
C51 H51A 0.9900
C51 H51B 0.9900
C53 C55 1.397(13)
C53 H53A 0.9900
C53 H53B 0.9900
C55 H55A 0.9900
C55 H55B 0.9900
C49 C50 1.400(14)
C49 H49A 0.9900
C49 H49B 0.9900
C50 C52 1.379(15)
C50 H50A 0.9900
C50 H50B 0.9900
C52 C54 1.224(16)
C52 H52A 0.9900
C52 H52B 0.9900
C54 H54A 0.9900
C54 H54B 0.9900
